data_7111079
loop_
_publ_author_name
'Duff, Fraser J.'
'Vivien, Vincent'
'Wightman, Richard H.'

_publ_section_title
;
 Synthesis of aza-C-disaccharides using cycloaddition reactions of a
 functionalized cyclic nitrone
;
_journal_issue 21
_journal_name_full 'Chemical Communications'
_journal_page_first 2127
_journal_paper_doi 10.1039/b005984f
_journal_year 2000
_chemical_formula_sum 'C26 H37 N O9'
_chemical_formula_weight 507.57
_chemical_name_systematic
; 
 ? 
;
_space_group_IT_number 4
_symmetry_cell_setting monoclinic
_symmetry_space_group_name_Hall 'P 2yb'
_symmetry_space_group_name_H-M 'P 1 21 1'
_atom_sites_solution_hydrogens geom
_atom_sites_solution_primary direct
_atom_sites_solution_secondary difmap
_audit_creation_method SHELXL-97
_cell_angle_alpha 90.00
_cell_angle_beta 105.78(2)
_cell_angle_gamma 90.00
_cell_formula_units_Z 2
_cell_length_a 14.549(4)
_cell_length_b 5.907(2)
_cell_length_c 16.345(6)
_cell_measurement_reflns_used 27
_cell_measurement_temperature 293(2)
_cell_measurement_theta_max 11.28
_cell_measurement_theta_min 4.46
_cell_volume 1351.8(8)
_computing_cell_refinement 'Siemens XSCANS'
_computing_data_collection 'Siemens XSCANS'
_computing_data_reduction 'Siemens SHELXTL'
_computing_molecular_graphics 'Siemens SHELXTL'
_computing_publication_material 'Siemens SHELXTL'
_computing_structure_refinement 'SHELXL-97 (Sheldrick, 1997)'
_computing_structure_solution 'SHELXS-97 (Sheldrick, 1990)'
_diffrn_ambient_temperature 293(2)
_diffrn_measured_fraction_theta_full 0.996
_diffrn_measured_fraction_theta_max 0.996
_diffrn_measurement_method '\w scans'
_diffrn_radiation_monochromator graphite
_diffrn_radiation_source 'fine-focus sealed tube'
_diffrn_radiation_type MoK\a
_diffrn_radiation_wavelength 0.71073
_diffrn_reflns_av_R_equivalents 0.0585
_diffrn_reflns_av_sigmaI/netI 0.1434
_diffrn_reflns_limit_h_max 15
_diffrn_reflns_limit_h_min -1
_diffrn_reflns_limit_k_max 6
_diffrn_reflns_limit_k_min -6
_diffrn_reflns_limit_l_max 17
_diffrn_reflns_limit_l_min -17
_diffrn_reflns_number 4459
_diffrn_reflns_theta_full 22.50
_diffrn_reflns_theta_max 22.50
_diffrn_reflns_theta_min 2.19
_diffrn_standards_interval_count 97
_diffrn_standards_number 3
_exptl_absorpt_coefficient_mu 0.094
_exptl_absorpt_correction_type none
_exptl_crystal_colour colourless
_exptl_crystal_density_diffrn 1.247
_exptl_crystal_density_method 'not measured'
_exptl_crystal_description needle
_exptl_crystal_F_000 544
_exptl_crystal_size_max 0.56
_exptl_crystal_size_mid 0.22
_exptl_crystal_size_min 0.05
_refine_diff_density_max 0.266
_refine_diff_density_min -0.265
_refine_diff_density_rms 0.059
_refine_ls_abs_structure_details 'Flack H D (1983), Acta Cryst. A39, 876-881'
_refine_ls_abs_structure_Flack -1(3)
_refine_ls_extinction_method none
_refine_ls_goodness_of_fit_ref 1.012
_refine_ls_hydrogen_treatment mixed
_refine_ls_matrix_type full
_refine_ls_number_parameters 325
_refine_ls_number_reflns 3524
_refine_ls_number_restraints 1
_refine_ls_restrained_S_all 1.011
_refine_ls_R_factor_all 0.1421
_refine_ls_R_factor_gt 0.0708
_refine_ls_shift/su_max 0.001
_refine_ls_shift/su_mean 0.000
_refine_ls_structure_factor_coef Fsqd
_refine_ls_weighting_details 'calc w=1/[\s^2^(Fo^2^)+(0.0723P)^2^+0.0000P] where P=(Fo^2^+2Fc^2^)/3'
_refine_ls_weighting_scheme calc
_refine_ls_wR_factor_gt 0.1401
_refine_ls_wR_factor_ref 0.1709
_reflns_number_gt 2119
_reflns_number_total 3524
_reflns_threshold_expression >2sigma(I)
_cod_data_source_file b005984fsup1.cif
_cod_data_source_block 13
_cod_depositor_comments
;
The following automatic conversions were performed:

'_symmetry_cell_setting' value 'Monoclinic' changed to 'monoclinic'
according to /home/saulius/struct/CIF-dictionaries/cif_core.dic
dictionary named 'cif_core.dic' version 2.4.2 from 2011-04-26.

Automatic conversion script
Id: cif_fix_values 1891 2012-01-12 08:04:46Z andrius 
;
_cod_original_sg_symbol_H-M P2(1)
_cod_database_code 7111079

loop_
_symmetry_equiv_pos_as_xyz
'x, y, z'
'-x, y+1/2, -z'

loop_
_atom_site_label
_atom_site_type_symbol
_atom_site_fract_x
_atom_site_fract_y
_atom_site_fract_z
_atom_site_U_iso_or_equiv
_atom_site_adp_type
_atom_site_occupancy
_atom_site_symmetry_multiplicity
_atom_site_calc_flag
_atom_site_refinement_flags
N1 N 0.1869(4) -0.6263(10) 0.3935(3) 0.0286(15) Uani 1 1 d .
O1 O 0.4684(3) -0.1832(8) 0.3253(3) 0.0334(13) Uani 1 1 d .
O2 O 0.5570(3) -0.6281(8) 0.2223(3) 0.0310(13) Uani 1 1 d .
O3 O 0.4625(3) -0.5610(9) 0.0877(3) 0.0388(14) Uani 1 1 d .
O4 O 0.2553(3) -0.5813(8) 0.0945(3) 0.0370(14) Uani 1 1 d .
O5 O 0.4012(3) -0.5463(8) 0.3153(3) 0.0264(12) Uani 1 1 d .
O6 O 0.2063(3) -0.4815(8) 0.3280(3) 0.0308(13) Uani 1 1 d .
O9 O 0.2754(3) -0.9740(8) 0.5380(2) 0.0271(12) Uani 1 1 d .
O10 O 0.1389(3) -1.1823(8) 0.5201(3) 0.0311(13) Uani 1 1 d .
O11 O -0.0262(3) -0.9407(9) 0.4095(3) 0.0387(14) Uani 1 1 d .
H11A H -0.0628 -0.8326 0.4036 0.058 Uiso 1 1 calc R
C1 C 0.4820(5) -0.4118(13) 0.3113(4) 0.0270(19) Uani 1 1 d .
H1A H 0.5378 -0.4648 0.3556 0.032 Uiso 1 1 calc R
C2 C 0.5047(5) -0.4277(14) 0.2261(4) 0.0298(19) Uani 1 1 d .
H2A H 0.5423 -0.2956 0.2185 0.036 Uiso 1 1 calc R
C3 C 0.4199(5) -0.4577(14) 0.1471(4) 0.036(2) Uani 1 1 d .
H3A H 0.3954 -0.3083 0.1257 0.043 Uiso 1 1 calc R
C4 C 0.3387(5) -0.5970(13) 0.1643(4) 0.0288(19) Uani 1 1 d .
H4A H 0.3585 -0.7558 0.1727 0.035 Uiso 1 1 calc R
C5 C 0.3177(5) -0.5074(13) 0.2452(4) 0.0291(19) Uani 1 1 d .
H5A H 0.3053 -0.3443 0.2392 0.035 Uiso 1 1 calc R
C6 C 0.2340(5) -0.6221(12) 0.2649(4) 0.0262(19) Uani 1 1 d .
H6A H 0.1809 -0.6313 0.2131 0.031 Uiso 1 1 calc R
C7 C 0.2540(5) -0.8586(11) 0.3059(4) 0.0241(18) Uani 1 1 d .
H7A H 0.2034 -0.9643 0.2802 0.029 Uiso 1 1 calc R
H7B H 0.3145 -0.9184 0.3011 0.029 Uiso 1 1 calc R
C8 C 0.2572(5) -0.8110(11) 0.3990(4) 0.0243(18) Uani 1 1 d .
H8A H 0.3207 -0.7526 0.4281 0.029 Uiso 1 1 calc R
C9 C 0.2372(5) -1.0140(12) 0.4479(4) 0.0265(18) Uani 1 1 d .
H9A H 0.2682 -1.1476 0.4318 0.032 Uiso 1 1 calc R
C10 C 0.1331(5) -1.0701(13) 0.4415(4) 0.0291(19) Uani 1 1 d .
H10A H 0.1080 -1.1741 0.3940 0.035 Uiso 1 1 calc R
C11 C 0.0700(5) -0.8611(12) 0.4316(4) 0.0269(19) Uani 1 1 d .
H11B H 0.0834 -0.7807 0.4860 0.032 Uiso 1 1 calc R
C12 C 0.0871(5) -0.7036(13) 0.3642(5) 0.032(2) Uani 1 1 d .
H12A H 0.0763 -0.7826 0.3104 0.038 Uiso 1 1 calc R
H12B H 0.0439 -0.5753 0.3564 0.038 Uiso 1 1 calc R
C20 C 0.5518(5) -0.6591(14) 0.1336(4) 0.0292(19) Uani 1 1 d .
C21 C 0.6310(5) -0.5435(14) 0.1080(4) 0.042(2) Uani 1 1 d .
H21A H 0.6242 -0.5699 0.0487 0.063 Uiso 1 1 calc R
H21B H 0.6912 -0.6025 0.1408 0.063 Uiso 1 1 calc R
H21C H 0.6285 -0.3837 0.1179 0.063 Uiso 1 1 calc R
C22 C 0.5497(6) -0.9099(14) 0.1182(5) 0.053(3) Uani 1 1 d .
H22A H 0.5464 -0.9383 0.0596 0.080 Uiso 1 1 calc R
H22B H 0.4948 -0.9743 0.1312 0.080 Uiso 1 1 calc R
H22C H 0.6067 -0.9774 0.1538 0.080 Uiso 1 1 calc R
C40 C 0.2441(9) -0.758(3) 0.0389(8) 0.163(8) Uani 1 1 d .
H40A H 0.2375 -0.8965 0.0687 0.195 Uiso 1 1 calc R
H40B H 0.3013 -0.7715 0.0196 0.195 Uiso 1 1 calc R
C41 C 0.1598(8) -0.735(3) -0.0367(7) 0.081(4) Uani 1 1 d .
C42 C 0.1530(12) -0.626(3) -0.1139(13) 0.138(6) Uani 1 1 d .
H42A H 0.2048 -0.5425 -0.1202 0.166 Uiso 1 1 calc R
C43 C 0.0700(11) -0.639(3) -0.1825(9) 0.110(5) Uani 1 1 d .
H43A H 0.0671 -0.5761 -0.2354 0.132 Uiso 1 1 calc R
C44 C -0.0022(11) -0.743(3) -0.1672(7) 0.123(6) Uani 1 1 d .
H44A H -0.0557 -0.7603 -0.2134 0.147 Uiso 1 1 calc R
C45 C -0.0092(11) -0.828(3) -0.0950(11) 0.150(6) Uani 1 1 d .
H45A H -0.0656 -0.8830 -0.0864 0.179 Uiso 1 1 calc R
C46 C 0.0807(14) -0.825(3) -0.0307(9) 0.159(7) Uani 1 1 d .
H46A H 0.0823 -0.8955 0.0205 0.191 Uiso 1 1 calc R
C90 C 0.2287(5) -1.1299(12) 0.5808(4) 0.0295(19) Uani 1 1 d .
C91 C 0.2119(5) -1.0148(14) 0.6568(4) 0.039(2) Uani 1 1 d .
H91A H 0.1808 -1.1176 0.6861 0.059 Uiso 1 1 calc R
H91B H 0.1721 -0.8843 0.6389 0.059 Uiso 1 1 calc R
H91C H 0.2719 -0.9684 0.6942 0.059 Uiso 1 1 calc R
C92 C 0.2849(5) -1.3487(13) 0.6025(5) 0.042(2) Uani 1 1 d .
H92A H 0.2518 -1.4500 0.6306 0.062 Uiso 1 1 calc R
H92B H 0.3471 -1.3164 0.6394 0.062 Uiso 1 1 calc R
H92C H 0.2914 -1.4179 0.5512 0.062 Uiso 1 1 calc R
C100 C 0.4789(5) -0.1332(14) 0.4127(4) 0.044(2) Uani 1 1 d .
H10B H 0.4686 0.0256 0.4190 0.066 Uiso 1 1 calc R
H10C H 0.5422 -0.1729 0.4454 0.066 Uiso 1 1 calc R
H10D H 0.4330 -0.2185 0.4324 0.066 Uiso 1 1 calc R

loop_
_atom_site_aniso_label
_atom_site_aniso_U_11
_atom_site_aniso_U_22
_atom_site_aniso_U_33
_atom_site_aniso_U_23
_atom_site_aniso_U_13
_atom_site_aniso_U_12
N1 0.033(4) 0.031(4) 0.025(3) -0.006(3) 0.013(3) -0.004(3)
O1 0.035(3) 0.020(3) 0.046(3) -0.004(3) 0.013(3) 0.002(3)
O2 0.031(3) 0.033(3) 0.030(3) 0.002(2) 0.011(2) 0.008(3)
O3 0.034(3) 0.065(4) 0.021(3) 0.004(3) 0.013(2) 0.001(3)
O4 0.034(3) 0.048(4) 0.024(3) -0.002(3) 0.000(2) 0.004(3)
O5 0.025(3) 0.029(3) 0.025(3) 0.002(2) 0.006(2) 0.001(2)
O6 0.033(3) 0.029(3) 0.035(3) 0.001(3) 0.019(2) 0.000(3)
O9 0.026(3) 0.033(3) 0.022(3) 0.004(2) 0.005(2) -0.007(2)
O10 0.020(3) 0.040(3) 0.031(3) 0.006(3) 0.003(2) -0.008(3)
O11 0.021(3) 0.045(3) 0.055(3) -0.009(3) 0.018(2) -0.001(3)
C1 0.020(4) 0.037(5) 0.020(4) 0.007(4) 0.001(3) 0.000(4)
C2 0.023(4) 0.035(5) 0.030(4) 0.010(4) 0.006(3) 0.003(4)
C3 0.028(4) 0.035(5) 0.037(4) 0.011(4) -0.004(4) 0.003(4)
C4 0.027(4) 0.035(5) 0.021(4) -0.005(4) 0.000(3) 0.001(4)
C5 0.024(4) 0.032(5) 0.029(4) 0.000(4) 0.004(3) 0.000(4)
C6 0.016(4) 0.036(5) 0.024(4) -0.016(4) 0.002(3) 0.006(4)
C7 0.028(4) 0.017(4) 0.031(4) -0.004(3) 0.013(3) 0.005(3)
C8 0.020(4) 0.019(4) 0.037(4) -0.003(3) 0.011(3) 0.007(4)
C9 0.028(4) 0.031(5) 0.024(4) 0.001(4) 0.012(3) -0.003(4)
C10 0.021(4) 0.038(5) 0.030(4) -0.008(4) 0.009(3) 0.007(4)
C11 0.017(4) 0.031(5) 0.033(4) -0.006(4) 0.006(3) -0.005(4)
C12 0.022(5) 0.028(5) 0.043(5) -0.002(4) 0.002(4) 0.005(4)
C20 0.026(4) 0.037(5) 0.023(4) -0.006(4) 0.005(3) -0.004(4)
C21 0.043(5) 0.045(5) 0.043(5) 0.012(4) 0.021(4) -0.002(4)
C22 0.067(6) 0.063(7) 0.035(5) -0.006(5) 0.023(5) -0.011(5)
C40 0.101(10) 0.205(16) 0.117(10) -0.121(11) -0.080(8) 0.083(10)
C41 0.038(7) 0.137(12) 0.060(7) -0.042(8) -0.001(6) -0.004(7)
C42 0.107(13) 0.149(16) 0.175(16) 0.013(13) 0.067(13) -0.007(12)
C43 0.087(10) 0.130(13) 0.109(11) 0.062(10) 0.022(9) 0.029(10)
C44 0.141(14) 0.180(16) 0.038(7) -0.012(8) 0.007(8) -0.069(12)
C45 0.113(13) 0.169(17) 0.154(15) 0.014(13) 0.013(12) -0.050(12)
C46 0.132(14) 0.188(18) 0.121(13) 0.063(12) -0.027(12) 0.010(14)
C90 0.024(4) 0.030(5) 0.035(4) 0.004(4) 0.008(4) -0.003(4)
C91 0.040(5) 0.039(5) 0.038(4) -0.004(4) 0.010(4) -0.003(4)
C92 0.033(5) 0.039(5) 0.050(5) 0.006(4) 0.007(4) -0.007(4)
C100 0.030(5) 0.053(6) 0.046(5) -0.012(5) 0.006(4) 0.005(5)

loop_
_atom_type_symbol
_atom_type_description
_atom_type_scat_dispersion_real
_atom_type_scat_dispersion_imag
_atom_type_scat_source
C C 0.0033 0.0016 'International Tables Vol C Tables 4.2.6.8 and 6.1.1.4'
H H 0.0000 0.0000 'International Tables Vol C Tables 4.2.6.8 and 6.1.1.4'
N N 0.0061 0.0033 'International Tables Vol C Tables 4.2.6.8 and 6.1.1.4'
O O 0.0106 0.0060 'International Tables Vol C Tables 4.2.6.8 and 6.1.1.4'

loop_
_geom_angle_atom_site_label_1
_geom_angle_atom_site_label_2
_geom_angle_atom_site_label_3
_geom_angle
O6 N1 C12 108.3(5)
O6 N1 C8 102.0(5)
C12 N1 C8 113.3(5)
C1 O1 C100 112.6(5)
C2 O2 C20 105.5(5)
C3 O3 C20 108.5(5)
C40 O4 C4 113.9(6)
C1 O5 C5 113.5(5)
N1 O6 C6 109.3(5)
C90 O9 C9 106.9(5)
C10 O10 C90 109.9(5)
O1 C1 O5 112.0(5)
O1 C1 C2 106.7(6)
O5 C1 C2 113.1(6)
O2 C2 C1 110.1(5)
O2 C2 C3 100.7(6)
C1 C2 C3 116.9(6)
O3 C3 C4 113.4(6)
O3 C3 C2 102.9(5)
C4 C3 C2 113.1(6)
O4 C4 C3 110.5(5)
O4 C4 C5 110.0(5)
C3 C4 C5 108.6(6)
O5 C5 C6 108.3(5)
O5 C5 C4 108.0(5)
C6 C5 C4 113.1(6)
O6 C6 C5 106.8(5)
O6 C6 C7 105.2(5)
C5 C6 C7 115.7(6)
C8 C7 C6 102.5(5)
N1 C8 C9 112.8(5)
N1 C8 C7 103.9(5)
C9 C8 C7 114.8(6)
O9 C9 C8 109.4(5)
O9 C9 C10 101.8(5)
C8 C9 C10 117.8(6)
O10 C10 C11 111.0(5)
O10 C10 C9 103.0(5)
C11 C10 C9 113.0(6)
O11 C11 C12 111.2(5)
O11 C11 C10 106.4(6)
C12 C11 C10 111.2(6)
N1 C12 C11 107.3(5)
O3 C20 O2 105.5(5)
O3 C20 C21 109.1(6)
O2 C20 C21 113.0(6)
O3 C20 C22 109.7(6)
O2 C20 C22 106.7(6)
C21 C20 C22 112.7(7)
O4 C40 C41 113.8(10)
C46 C41 C42 114.3(12)
C46 C41 C40 116.5(15)
C42 C41 C40 129.2(15)
C41 C42 C43 122.0(13)
C44 C43 C42 115.8(13)
C43 C44 C45 128.2(14)
C44 C45 C46 112.1(15)
C41 C46 C45 126.8(15)
O9 C90 O10 105.2(5)
O9 C90 C91 108.6(6)
O10 C90 C91 110.3(6)
O9 C90 C92 111.3(5)
O10 C90 C92 107.9(6)
C91 C90 C92 113.1(6)

loop_
_geom_bond_atom_site_label_1
_geom_bond_atom_site_label_2
_geom_bond_distance
N1 O6 1.457(7)
N1 C12 1.472(8)
N1 C8 1.482(8)
O1 C1 1.392(9)
O1 C100 1.424(8)
O2 C2 1.417(8)
O2 C20 1.443(8)
O3 C3 1.423(8)
O3 C20 1.434(8)
O4 C40 1.364(11)
O4 C4 1.425(7)
O5 C1 1.436(8)
O5 C5 1.444(7)
O6 C6 1.464(7)
O9 C90 1.434(8)
O9 C9 1.446(7)
O10 C10 1.427(8)
O10 C90 1.443(8)
O11 C11 1.427(8)
C1 C2 1.520(9)
C2 C3 1.534(9)
C3 C4 1.527(10)
C4 C5 1.531(9)
C5 C6 1.502(9)
C6 C7 1.543(9)
C7 C8 1.536(9)
C8 C9 1.512(9)
C9 C10 1.525(9)
C10 C11 1.521(9)
C11 C12 1.514(9)
C20 C21 1.495(9)
C20 C22 1.502(11)
C40 C41 1.492(13)
C41 C46 1.296(18)
C41 C42 1.395(18)
C42 C43 1.409(19)
C43 C44 1.300(16)
C44 C45 1.310(17)
C45 C46 1.438(18)
C90 C91 1.494(9)
C90 C92 1.519(10)
